data_4312294
loop_
_publ_author_name
'Andrey Yu. Kovalevsky'
'Milan Gembicky'
'Philip Coppens'

_publ_section_title
;
 Cu(I)(2,9-Bis(trifluoromethyl)-1,10-phenanthroline)2+ Complexes:
 Correlation between Solid-State Structure and Photoluminescent Properties
;
_journal_name_full 'Inorganic Chemistry'
_journal_page_first 8282
_journal_page_last 8289
_journal_paper_doi 10.1021/ic049638s
_journal_volume 43
_journal_year 2004
_chemical_formula_sum 'C28 H12 B Cu F16 N4'
_chemical_formula_weight 782.77
_chemical_name_systematic
; 
 ? 
;
_space_group_IT_number 19
_symmetry_cell_setting orthorhombic
_symmetry_space_group_name_Hall 'P 2ac 2ab'
_symmetry_space_group_name_H-M 'P 21 21 21'
_atom_sites_solution_hydrogens geom
_atom_sites_solution_primary direct
_atom_sites_solution_secondary difmap
_audit_creation_method SHELXL-97
_cell_angle_alpha 90.00
_cell_angle_beta 90.00
_cell_angle_gamma 90.00
_cell_formula_units_Z 4
_cell_length_a 12.0887(2)
_cell_length_b 13.0935(2)
_cell_length_c 17.6673(3)
_cell_measurement_temperature 90(2)
_cell_volume 2796.44(8)
_computing_cell_refinement 'Bruker SMART'
_computing_data_collection 'Bruker SMART'
_computing_data_reduction 'Bruker SAINT'
_computing_molecular_graphics 'Bruker SHELXTL'
_computing_publication_material 'Bruker SHELXTL'
_computing_structure_refinement 'SHELXL-97 (Sheldrick, 1997)'
_computing_structure_solution 'SHELXS-97 (Sheldrick, 1990)'
_diffrn_ambient_temperature 90(2)
_diffrn_measured_fraction_theta_full 0.999
_diffrn_measured_fraction_theta_max 0.999
_diffrn_measurement_device_type 'CCD area detector'
_diffrn_measurement_method 'phi and omega scans'
_diffrn_radiation_monochromator graphite
_diffrn_radiation_source 'fine-focus sealed tube'
_diffrn_radiation_type MoK\a
_diffrn_radiation_wavelength 0.71073
_diffrn_reflns_av_R_equivalents 0.0375
_diffrn_reflns_av_sigmaI/netI 0.0313
_diffrn_reflns_limit_h_max 15
_diffrn_reflns_limit_h_min -15
_diffrn_reflns_limit_k_max 17
_diffrn_reflns_limit_k_min -17
_diffrn_reflns_limit_l_max 23
_diffrn_reflns_limit_l_min -23
_diffrn_reflns_number 39867
_diffrn_reflns_theta_full 28.01
_diffrn_reflns_theta_max 28.01
_diffrn_reflns_theta_min 2.29
_exptl_absorpt_coefficient_mu 0.918
_exptl_absorpt_correction_T_max 0.8377
_exptl_absorpt_correction_T_min 0.8030
_exptl_absorpt_correction_type none
_exptl_crystal_density_diffrn 1.859
_exptl_crystal_density_meas 0
_exptl_crystal_density_method 'not measured'
_exptl_crystal_F_000 1544
_exptl_crystal_size_max 0.25
_exptl_crystal_size_mid 0.20
_exptl_crystal_size_min 0.20
_refine_diff_density_max 0.922
_refine_diff_density_min -0.422
_refine_diff_density_rms 0.080
_refine_ls_abs_structure_details 'Flack H D (1983), Acta Cryst. A39, 876-881'
_refine_ls_abs_structure_Flack 0.007(10)
_refine_ls_extinction_method none
_refine_ls_goodness_of_fit_ref 1.080
_refine_ls_hydrogen_treatment mixed
_refine_ls_matrix_type full
_refine_ls_number_parameters 451
_refine_ls_number_reflns 6751
_refine_ls_number_restraints 0
_refine_ls_restrained_S_all 1.080
_refine_ls_R_factor_all 0.0420
_refine_ls_R_factor_gt 0.0345
_refine_ls_shift/su_max 0.000
_refine_ls_shift/su_mean 0.000
_refine_ls_structure_factor_coef Fsqd
_refine_ls_weighting_details 'calc w=1/[\s^2^(Fo^2^)+(0.0461P)^2^+1.7071P] where P=(Fo^2^+2Fc^2^)/3'
_refine_ls_weighting_scheme calc
_refine_ls_wR_factor_gt 0.0870
_refine_ls_wR_factor_ref 0.0927
_reflns_number_gt 6074
_reflns_number_total 6751
_reflns_threshold_expression >2sigma(I)
_cod_data_source_file ic049638ssi20040318_110404.cif
_cod_data_source_block cuf6abs
_cod_depositor_comments
;
The following automatic conversions were performed:
'_symmetry_cell_setting' value 'Orthorhombic' changed to 'orthorhombic'
according to '/home/saulius/struct/CIF-dictionaries/cif_core.dic'
dictionary named 'cif_core.dic' version 2.4.1 from 2010-06-29.

Automatic conversion script
Id: cif_fix_enum 1527 2010-12-29 10:47:43Z saulius 
;
_cod_database_code 4312294

loop_
_symmetry_equiv_pos_as_xyz
'x, y, z'
'-x+1/2, -y, z+1/2'
'-x, y+1/2, -z+1/2'
'x+1/2, -y+1/2, -z'

loop_
_atom_site_label
_atom_site_type_symbol
_atom_site_fract_x
_atom_site_fract_y
_atom_site_fract_z
_atom_site_U_iso_or_equiv
_atom_site_adp_type
_atom_site_occupancy
_atom_site_symmetry_multiplicity
_atom_site_calc_flag
_atom_site_refinement_flags
_atom_site_disorder_assembly
_atom_site_disorder_group
Cu1 Cu 0.49677(3) 0.33460(2) 0.123823(15) 0.01942(7) Uani 1 1 d . . .
B1 B 0.0138(3) 0.6994(3) 0.12353(16) 0.0292(6) Uani 1 1 d . . .
F1 F 0.31358(18) 0.12545(16) 0.16387(14) 0.0495(5) Uani 1 1 d . . .
F2 F 0.18422(15) 0.19122(17) 0.23014(11) 0.0425(5) Uani 1 1 d . . .
F3 F 0.26579(16) 0.27782(15) 0.14335(10) 0.0384(4) Uani 1 1 d . . .
F4 F 0.65116(15) 0.49559(18) 0.03766(10) 0.0435(5) Uani 1 1 d . . .
F5 F 0.82890(14) 0.48660(15) 0.04104(10) 0.0356(4) Uani 1 1 d . . .
F6 F 0.73326(17) 0.35073(15) 0.02624(9) 0.0412(5) Uani 1 1 d . . .
F7 F 0.6029(2) 0.01793(17) 0.02815(16) 0.0633(7) Uani 1 1 d . . .
F8 F 0.6704(2) 0.14780(18) 0.08696(17) 0.0675(8) Uani 1 1 d . . .
F9 F 0.5081(2) 0.09329(17) 0.11178(12) 0.0602(6) Uani 1 1 d . . .
F10 F 0.30594(16) 0.63460(13) 0.19847(12) 0.0405(5) Uani 1 1 d . . .
F11 F 0.45511(16) 0.54575(15) 0.21043(10) 0.0383(4) Uani 1 1 d . . .
F12 F 0.29607(18) 0.47213(13) 0.21299(11) 0.0420(5) Uani 1 1 d . . .
F13 F 0.0167(2) 0.76913(17) 0.18235(10) 0.0527(6) Uani 1 1 d . . .
F14 F 0.04805(17) 0.60349(16) 0.14841(11) 0.0441(5) Uani 1 1 d . . .
F15 F -0.09477(15) 0.69152(15) 0.09790(10) 0.0346(4) Uani 1 1 d . . .
F16 F 0.08120(17) 0.73313(18) 0.06489(10) 0.0441(5) Uani 1 1 d . . .
N1 N 0.45680(18) 0.29073(16) 0.22978(12) 0.0195(4) Uani 1 1 d . . .
N2 N 0.64161(17) 0.38120(16) 0.17430(11) 0.0175(4) Uani 1 1 d . . .
N3 N 0.40726(18) 0.44808(17) 0.07022(12) 0.0202(4) Uani 1 1 d . . .
N4 N 0.4943(2) 0.26967(16) 0.02089(11) 0.0221(4) Uani 1 1 d . . .
C1 C 0.3656(2) 0.2479(2) 0.25711(15) 0.0228(5) Uani 1 1 d . . .
C2 C 0.3450(3) 0.2328(2) 0.33406(15) 0.0286(6) Uani 1 1 d . . .
H2A H 0.2781 0.2021 0.3508 0.034 Uiso 1 1 calc R . .
C3 C 0.4234(3) 0.2632(2) 0.38450(15) 0.0304(6) Uani 1 1 d . . .
H3A H 0.4119 0.2532 0.4372 0.036 Uiso 1 1 calc R . .
C4 C 0.5223(2) 0.3099(2) 0.35865(14) 0.0253(6) Uani 1 1 d . . .
C5 C 0.6090(3) 0.3439(2) 0.40803(14) 0.0292(6) Uani 1 1 d . . .
H5A H 0.5995 0.3385 0.4613 0.035 Uiso 1 1 calc R . .
C6 C 0.7032(3) 0.3831(2) 0.38063(16) 0.0296(6) Uani 1 1 d . . .
H6A H 0.7603 0.4024 0.4146 0.036 Uiso 1 1 calc R . .
C7 C 0.7192(2) 0.39640(19) 0.30013(15) 0.0232(5) Uani 1 1 d . . .
C8 C 0.8135(2) 0.4419(2) 0.26929(17) 0.0270(6) Uani 1 1 d . . .
H8A H 0.8728 0.4617 0.3014 0.032 Uiso 1 1 calc R . .
C9 C 0.8205(2) 0.4579(2) 0.19325(16) 0.0255(6) Uani 1 1 d . . .
H9A H 0.8835 0.4901 0.1717 0.031 Uiso 1 1 calc R . .
C10 C 0.7324(2) 0.42572(19) 0.14760(14) 0.0205(5) Uani 1 1 d . . .
C11 C 0.5352(2) 0.32138(19) 0.27990(13) 0.0206(5) Uani 1 1 d . . .
C12 C 0.6350(2) 0.36732(18) 0.25032(13) 0.0189(5) Uani 1 1 d . . .
C13 C 0.2813(2) 0.2124(2) 0.19909(17) 0.0284(6) Uani 1 1 d . . .
C14 C 0.7369(2) 0.4397(2) 0.06333(15) 0.0269(6) Uani 1 1 d . . .
C15 C 0.3588(2) 0.5333(2) 0.09457(17) 0.0256(6) Uani 1 1 d . . .
C16 C 0.3152(3) 0.6072(2) 0.0460(2) 0.0359(7) Uani 1 1 d . . .
H16A H 0.2784 0.6658 0.0653 0.043 Uiso 1 1 calc R . .
C17 C 0.3272(3) 0.5926(3) -0.0308(2) 0.0407(8) Uani 1 1 d . . .
H17A H 0.3026 0.6439 -0.0649 0.049 Uiso 1 1 calc R . .
C18 C 0.3747(2) 0.5044(3) -0.05879(17) 0.0330(7) Uani 1 1 d . . .
C19 C 0.3839(3) 0.4813(3) -0.13851(17) 0.0418(8) Uani 1 1 d . . .
H19A H 0.3618 0.5311 -0.1746 0.050 Uiso 1 1 calc R . .
C20 C 0.4226(3) 0.3916(3) -0.16278(16) 0.0398(8) Uani 1 1 d . . .
H20A H 0.4259 0.3782 -0.2156 0.048 Uiso 1 1 calc R . .
C21 C 0.4594(2) 0.3150(3) -0.11015(15) 0.0327(7) Uani 1 1 d . . .
C22 C 0.4988(3) 0.2198(3) -0.13275(15) 0.0390(7) Uani 1 1 d . . .
H22A H 0.4997 0.2022 -0.1849 0.047 Uiso 1 1 calc R . .
C23 C 0.5360(2) 0.1518(3) -0.07997(18) 0.0359(7) Uani 1 1 d . . .
H23A H 0.5634 0.0868 -0.0946 0.043 Uiso 1 1 calc R . .
C24 C 0.5327(2) 0.1804(2) -0.00378(16) 0.0289(6) Uani 1 1 d . . .
C25 C 0.4120(2) 0.4321(2) -0.00545(14) 0.0228(5) Uani 1 1 d . . .
C26 C 0.4564(2) 0.3357(2) -0.03158(14) 0.0243(5) Uani 1 1 d . . .
C27 C 0.3538(3) 0.5466(2) 0.17919(18) 0.0309(6) Uani 1 1 d . . .
C28 C 0.5783(3) 0.1103(2) 0.0552(2) 0.0371(7) Uani 1 1 d . . .

loop_
_atom_site_aniso_label
_atom_site_aniso_U_11
_atom_site_aniso_U_22
_atom_site_aniso_U_33
_atom_site_aniso_U_23
_atom_site_aniso_U_13
_atom_site_aniso_U_12
Cu1 0.02161(14) 0.02421(13) 0.01244(12) 0.00168(10) -0.00208(13) 0.00110(14)
B1 0.0330(17) 0.0388(15) 0.0159(11) -0.0004(12) 0.0001(13) -0.0050(13)
F1 0.0427(12) 0.0377(10) 0.0681(14) -0.0174(10) -0.0067(10) -0.0031(9)
F2 0.0263(9) 0.0627(13) 0.0385(10) 0.0096(9) 0.0008(8) -0.0072(8)
F3 0.0422(10) 0.0430(10) 0.0300(9) 0.0107(8) -0.0106(8) -0.0162(8)
F4 0.0276(9) 0.0721(14) 0.0308(9) 0.0221(10) 0.0014(7) 0.0051(10)
F5 0.0263(8) 0.0472(10) 0.0333(9) 0.0126(8) 0.0040(7) -0.0106(8)
F6 0.0553(12) 0.0481(11) 0.0204(8) -0.0073(8) 0.0092(8) -0.0176(9)
F7 0.0723(16) 0.0367(11) 0.0810(17) -0.0202(12) -0.0096(14) 0.0182(11)
F8 0.0610(15) 0.0440(13) 0.097(2) -0.0014(12) -0.0455(14) 0.0030(11)
F9 0.0797(16) 0.0478(12) 0.0532(12) 0.0114(9) 0.0064(14) 0.0249(13)
F10 0.0416(11) 0.0226(8) 0.0571(12) -0.0100(8) 0.0148(9) 0.0031(7)
F11 0.0400(10) 0.0459(11) 0.0290(9) -0.0110(8) -0.0019(8) 0.0065(8)
F12 0.0597(13) 0.0237(8) 0.0425(11) -0.0024(8) 0.0243(10) -0.0022(8)
F13 0.0777(17) 0.0567(12) 0.0237(8) -0.0112(8) 0.0038(10) -0.0264(12)
F14 0.0464(11) 0.0470(11) 0.0389(10) 0.0088(9) -0.0077(9) 0.0018(9)
F15 0.0291(9) 0.0450(10) 0.0298(8) -0.0007(7) -0.0013(7) -0.0010(8)
F16 0.0388(11) 0.0708(14) 0.0226(8) 0.0076(9) 0.0057(8) -0.0092(10)
N1 0.0219(10) 0.0190(9) 0.0176(9) 0.0026(8) 0.0010(8) 0.0034(8)
N2 0.0196(10) 0.0166(9) 0.0164(9) 0.0001(8) -0.0014(8) 0.0026(8)
N3 0.0177(10) 0.0236(10) 0.0195(10) 0.0039(8) 0.0003(8) 0.0001(8)
N4 0.0182(9) 0.0286(10) 0.0193(9) -0.0051(8) 0.0004(10) -0.0012(10)
C1 0.0242(13) 0.0211(12) 0.0232(12) 0.0045(10) 0.0037(10) 0.0040(10)
C2 0.0317(15) 0.0297(14) 0.0243(13) 0.0066(11) 0.0107(11) 0.0049(12)
C3 0.0388(16) 0.0334(14) 0.0191(12) 0.0057(11) 0.0111(11) 0.0067(12)
C4 0.0354(16) 0.0253(12) 0.0154(11) -0.0002(9) 0.0028(10) 0.0070(10)
C5 0.0452(17) 0.0294(14) 0.0129(10) -0.0022(10) -0.0032(11) 0.0101(13)
C6 0.0419(16) 0.0285(13) 0.0184(12) -0.0073(11) -0.0112(12) 0.0070(12)
C7 0.0307(14) 0.0197(11) 0.0192(12) -0.0054(9) -0.0059(10) 0.0067(10)
C8 0.0292(14) 0.0210(12) 0.0307(14) -0.0089(11) -0.0089(11) 0.0046(11)
C9 0.0234(13) 0.0217(12) 0.0315(14) -0.0038(11) -0.0022(11) 0.0000(10)
C10 0.0216(12) 0.0210(11) 0.0188(11) 0.0002(9) 0.0009(9) 0.0012(9)
C11 0.0272(12) 0.0191(11) 0.0153(10) 0.0019(9) 0.0012(9) 0.0074(9)
C12 0.0221(12) 0.0179(11) 0.0166(11) -0.0023(9) -0.0029(9) 0.0062(9)
C13 0.0240(14) 0.0282(13) 0.0332(14) 0.0073(11) 0.0034(11) -0.0015(11)
C14 0.0232(13) 0.0346(14) 0.0228(13) 0.0071(11) 0.0023(10) -0.0040(11)
C15 0.0207(13) 0.0193(12) 0.0368(14) 0.0042(11) -0.0012(11) -0.0023(10)
C16 0.0313(16) 0.0211(13) 0.056(2) 0.0057(13) -0.0089(14) 0.0006(11)
C17 0.0382(17) 0.0358(16) 0.0482(19) 0.0224(15) -0.0178(15) -0.0072(13)
C18 0.0296(15) 0.0404(17) 0.0289(14) 0.0162(13) -0.0098(12) -0.0127(13)
C19 0.0371(17) 0.065(2) 0.0233(14) 0.0219(15) -0.0122(12) -0.0143(16)
C20 0.0355(16) 0.066(2) 0.0175(13) 0.0072(14) -0.0023(12) -0.0187(16)
C21 0.0235(12) 0.058(2) 0.0164(12) -0.0017(12) 0.0001(9) -0.0160(13)
C22 0.0318(14) 0.0609(19) 0.0241(12) -0.0145(13) 0.0092(15) -0.0204(17)
C23 0.0252(13) 0.0474(18) 0.0349(16) -0.0197(14) 0.0068(11) -0.0086(12)
C24 0.0212(12) 0.0325(15) 0.0329(14) -0.0108(12) 0.0005(10) -0.0018(10)
C25 0.0161(11) 0.0324(14) 0.0200(12) 0.0076(10) -0.0043(9) -0.0040(10)
C26 0.0172(10) 0.0400(14) 0.0158(11) -0.0016(11) -0.0004(9) -0.0079(11)
C27 0.0349(15) 0.0181(12) 0.0397(16) -0.0026(11) 0.0098(13) 0.0014(11)
C28 0.0330(16) 0.0335(16) 0.0448(18) -0.0127(14) -0.0024(14) 0.0069(13)

loop_
_atom_type_symbol
_atom_type_description
_atom_type_scat_dispersion_real
_atom_type_scat_dispersion_imag
_atom_type_scat_source
C C 0.0033 0.0016 'International Tables Vol C Tables 4.2.6.8 and 6.1.1.4'
H H 0.0000 0.0000 'International Tables Vol C Tables 4.2.6.8 and 6.1.1.4'
B B 0.0013 0.0007 'International Tables Vol C Tables 4.2.6.8 and 6.1.1.4'
N N 0.0061 0.0033 'International Tables Vol C Tables 4.2.6.8 and 6.1.1.4'
F F 0.0171 0.0103 'International Tables Vol C Tables 4.2.6.8 and 6.1.1.4'
Cu Cu 0.3201 1.2651 'International Tables Vol C Tables 4.2.6.8 and 6.1.1.4'

loop_
_geom_angle_atom_site_label_1
_geom_angle_atom_site_label_2
_geom_angle_atom_site_label_3
_geom_angle
_geom_angle_site_symmetry_1
_geom_angle_site_symmetry_3
_geom_angle_publ_flag
N4 Cu1 N1 135.77(9) . . ?
N4 Cu1 N2 122.06(9) . . ?
N1 Cu1 N2 83.46(9) . . ?
N4 Cu1 N3 83.20(9) . . ?
N1 Cu1 N3 120.30(9) . . ?
N2 Cu1 N3 115.51(8) . . ?
F13 B1 F16 109.6(3) . . ?
F13 B1 F15 108.5(3) . . ?
F16 B1 F15 109.5(2) . . ?
F13 B1 F14 110.5(2) . . ?
F16 B1 F14 110.3(3) . . ?
F15 B1 F14 108.4(2) . . ?
C1 N1 C11 117.9(2) . . ?
C1 N1 Cu1 131.04(18) . . ?
C11 N1 Cu1 110.73(16) . . ?
C10 N2 C12 117.3(2) . . ?
C10 N2 Cu1 132.76(17) . . ?
C12 N2 Cu1 109.81(17) . . ?
C15 N3 C25 117.8(2) . . ?
C15 N3 Cu1 133.18(19) . . ?
C25 N3 Cu1 108.62(17) . . ?
C24 N4 C26 117.2(2) . . ?
C24 N4 Cu1 131.56(19) . . ?
C26 N4 Cu1 110.87(17) . . ?
N1 C1 C2 124.1(3) . . ?
N1 C1 C13 116.2(2) . . ?
C2 C1 C13 119.7(3) . . ?
C3 C2 C1 118.2(3) . . ?
C2 C3 C4 120.2(2) . . ?
C11 C4 C3 117.2(2) . . ?
C11 C4 C5 119.1(3) . . ?
C3 C4 C5 123.6(2) . . ?
C6 C5 C4 121.3(2) . . ?
C5 C6 C7 121.1(3) . . ?
C8 C7 C12 117.7(2) . . ?
C8 C7 C6 123.0(3) . . ?
C12 C7 C6 119.2(3) . . ?
C9 C8 C7 120.0(3) . . ?
C8 C9 C10 118.3(3) . . ?
N2 C10 C9 123.7(2) . . ?
N2 C10 C14 115.8(2) . . ?
C9 C10 C14 120.5(2) . . ?
N1 C11 C4 122.4(2) . . ?
N1 C11 C12 118.0(2) . . ?
C4 C11 C12 119.6(2) . . ?
N2 C12 C7 122.9(2) . . ?
N2 C12 C11 117.5(2) . . ?
C7 C12 C11 119.6(2) . . ?
F3 C13 F2 108.6(2) . . ?
F3 C13 F1 104.1(2) . . ?
F2 C13 F1 105.6(2) . . ?
F3 C13 C1 113.6(2) . . ?
F2 C13 C1 112.3(2) . . ?
F1 C13 C1 111.9(2) . . ?
F5 C14 F6 106.5(2) . . ?
F5 C14 F4 107.0(2) . . ?
F6 C14 F4 106.4(2) . . ?
F5 C14 C10 112.3(2) . . ?
F6 C14 C10 112.3(2) . . ?
F4 C14 C10 111.9(2) . . ?
N3 C15 C16 123.3(3) . . ?
N3 C15 C27 115.8(2) . . ?
C16 C15 C27 120.9(3) . . ?
C17 C16 C15 117.9(3) . . ?
C16 C17 C18 120.9(3) . . ?
C17 C18 C25 117.1(3) . . ?
C17 C18 C19 123.8(3) . . ?
C25 C18 C19 119.1(3) . . ?
C20 C19 C18 121.7(3) . . ?
C19 C20 C21 120.9(3) . . ?
C22 C21 C26 117.5(3) . . ?
C22 C21 C20 123.0(3) . . ?
C26 C21 C20 119.5(3) . . ?
C23 C22 C21 120.0(3) . . ?
C22 C23 C24 118.2(3) . . ?
N4 C24 C23 124.1(3) . . ?
N4 C24 C28 116.1(2) . . ?
C23 C24 C28 119.7(3) . . ?
N3 C25 C18 122.9(3) . . ?
N3 C25 C26 117.7(2) . . ?
C18 C25 C26 119.4(3) . . ?
N4 C26 C21 122.9(3) . . ?
N4 C26 C25 117.8(2) . . ?
C21 C26 C25 119.3(3) . . ?
F10 C27 F12 106.8(2) . . ?
F10 C27 F11 107.3(2) . . ?
F12 C27 F11 106.6(3) . . ?
F10 C27 C15 111.8(3) . . ?
F12 C27 C15 112.3(2) . . ?
F11 C27 C15 111.7(2) . . ?
F9 C28 F7 105.0(3) . . ?
F9 C28 F8 106.0(3) . . ?
F7 C28 F8 107.3(3) . . ?
F9 C28 C24 113.1(3) . . ?
F7 C28 C24 112.9(3) . . ?
F8 C28 C24 111.9(3) . . ?

loop_
_geom_bond_atom_site_label_1
_geom_bond_atom_site_label_2
_geom_bond_distance
_geom_bond_site_symmetry_2
_geom_bond_publ_flag
Cu1 N4 2.0077(19) . ?
Cu1 N1 2.017(2) . ?
Cu1 N2 2.058(2) . ?
Cu1 N3 2.068(2) . ?
B1 F13 1.384(3) . ?
B1 F16 1.390(4) . ?
B1 F15 1.392(4) . ?
B1 F14 1.394(4) . ?
F1 C13 1.355(4) . ?
F2 C13 1.324(3) . ?
F3 C13 1.319(3) . ?
F4 C14 1.348(3) . ?
F5 C14 1.330(3) . ?
F6 C14 1.337(4) . ?
F7 C28 1.334(4) . ?
F8 C28 1.340(4) . ?
F9 C28 1.330(4) . ?
F10 C27 1.334(3) . ?
F11 C27 1.343(4) . ?
F12 C27 1.340(3) . ?
N1 C1 1.328(3) . ?
N1 C11 1.358(3) . ?
N2 C10 1.330(3) . ?
N2 C12 1.358(3) . ?
N3 C15 1.331(3) . ?
N3 C25 1.354(3) . ?
N4 C24 1.331(4) . ?
N4 C26 1.348(4) . ?
C1 C2 1.396(4) . ?
C1 C13 1.518(4) . ?
C2 C3 1.361(4) . ?
C3 C4 1.418(4) . ?
C4 C11 1.408(3) . ?
C4 C5 1.435(4) . ?
C5 C6 1.339(4) . ?
C6 C7 1.446(4) . ?
C7 C8 1.397(4) . ?
C7 C12 1.399(4) . ?
C8 C9 1.362(4) . ?
C9 C10 1.400(4) . ?
C10 C14 1.501(4) . ?
C11 C12 1.446(4) . ?
C15 C16 1.397(4) . ?
C15 C27 1.507(4) . ?
C16 C17 1.378(5) . ?
C17 C18 1.381(5) . ?
C18 C25 1.410(4) . ?
C18 C19 1.445(4) . ?
C19 C20 1.334(6) . ?
C20 C21 1.438(5) . ?
C21 C22 1.393(5) . ?
C21 C26 1.415(3) . ?
C22 C23 1.366(5) . ?
C23 C24 1.398(4) . ?
C24 C28 1.494(5) . ?
C25 C26 1.447(4) . ?

loop_
_geom_torsion_atom_site_label_1
_geom_torsion_atom_site_label_2
_geom_torsion_atom_site_label_3
_geom_torsion_atom_site_label_4
_geom_torsion
_geom_torsion_site_symmetry_1
_geom_torsion_site_symmetry_2
_geom_torsion_site_symmetry_3
_geom_torsion_site_symmetry_4
_geom_torsion_publ_flag
N4 Cu1 N1 C1 -50.8(3) . . . . ?
N2 Cu1 N1 C1 178.8(2) . . . . ?
N3 Cu1 N1 C1 63.0(3) . . . . ?
N4 Cu1 N1 C11 136.44(17) . . . . ?
N2 Cu1 N1 C11 6.04(16) . . . . ?
N3 Cu1 N1 C11 -109.76(17) . . . . ?
N4 Cu1 N2 C10 39.0(3) . . . . ?
N1 Cu1 N2 C10 -179.9(2) . . . . ?
N3 Cu1 N2 C10 -59.3(2) . . . . ?
N4 Cu1 N2 C12 -145.69(16) . . . . ?
N1 Cu1 N2 C12 -4.51(17) . . . . ?
N3 Cu1 N2 C12 116.02(17) . . . . ?
N4 Cu1 N3 C15 175.6(3) . . . . ?
N1 Cu1 N3 C15 35.6(3) . . . . ?
N2 Cu1 N3 C15 -62.0(3) . . . . ?
N4 Cu1 N3 C25 -11.83(17) . . . . ?
N1 Cu1 N3 C25 -151.83(16) . . . . ?
N2 Cu1 N3 C25 110.55(17) . . . . ?
N1 Cu1 N4 C24 -49.7(3) . . . . ?
N2 Cu1 N4 C24 67.1(3) . . . . ?
N3 Cu1 N4 C24 -177.0(3) . . . . ?
N1 Cu1 N4 C26 138.00(17) . . . . ?
N2 Cu1 N4 C26 -105.22(19) . . . . ?
N3 Cu1 N4 C26 10.71(18) . . . . ?
C11 N1 C1 C2 0.3(4) . . . . ?
Cu1 N1 C1 C2 -172.0(2) . . . . ?
C11 N1 C1 C13 -178.6(2) . . . . ?
Cu1 N1 C1 C13 9.1(4) . . . . ?
N1 C1 C2 C3 -0.4(4) . . . . ?
C13 C1 C2 C3 178.4(3) . . . . ?
C1 C2 C3 C4 0.7(4) . . . . ?
C2 C3 C4 C11 -0.9(4) . . . . ?
C2 C3 C4 C5 -179.8(3) . . . . ?
C11 C4 C5 C6 -2.2(4) . . . . ?
C3 C4 C5 C6 176.7(3) . . . . ?
C4 C5 C6 C7 2.5(4) . . . . ?
C5 C6 C7 C8 176.5(3) . . . . ?
C5 C6 C7 C12 -0.3(4) . . . . ?
C12 C7 C8 C9 0.9(4) . . . . ?
C6 C7 C8 C9 -175.9(3) . . . . ?
C7 C8 C9 C10 -1.4(4) . . . . ?
C12 N2 C10 C9 0.4(4) . . . . ?
Cu1 N2 C10 C9 175.49(19) . . . . ?
C12 N2 C10 C14 179.9(2) . . . . ?
Cu1 N2 C10 C14 -5.0(3) . . . . ?
C8 C9 C10 N2 0.7(4) . . . . ?
C8 C9 C10 C14 -178.8(3) . . . . ?
C1 N1 C11 C4 -0.5(4) . . . . ?
Cu1 N1 C11 C4 173.3(2) . . . . ?
C1 N1 C11 C12 179.5(2) . . . . ?
Cu1 N1 C11 C12 -6.7(3) . . . . ?
C3 C4 C11 N1 0.8(4) . . . . ?
C5 C4 C11 N1 179.8(2) . . . . ?
C3 C4 C11 C12 -179.2(2) . . . . ?
C5 C4 C11 C12 -0.2(4) . . . . ?
C10 N2 C12 C7 -0.9(4) . . . . ?
Cu1 N2 C12 C7 -177.03(19) . . . . ?
C10 N2 C12 C11 178.4(2) . . . . ?
Cu1 N2 C12 C11 2.3(3) . . . . ?
C8 C7 C12 N2 0.2(4) . . . . ?
C6 C7 C12 N2 177.2(2) . . . . ?
C8 C7 C12 C11 -179.1(2) . . . . ?
C6 C7 C12 C11 -2.1(4) . . . . ?
N1 C11 C12 N2 3.0(3) . . . . ?
C4 C11 C12 N2 -177.0(2) . . . . ?
N1 C11 C12 C7 -177.7(2) . . . . ?
C4 C11 C12 C7 2.3(3) . . . . ?
N1 C1 C13 F3 -42.6(3) . . . . ?
C2 C1 C13 F3 138.4(3) . . . . ?
N1 C1 C13 F2 -166.4(2) . . . . ?
C2 C1 C13 F2 14.6(4) . . . . ?
N1 C1 C13 F1 74.9(3) . . . . ?
C2 C1 C13 F1 -104.0(3) . . . . ?
N2 C10 C14 F5 178.6(2) . . . . ?
C9 C10 C14 F5 -1.8(4) . . . . ?
N2 C10 C14 F6 -61.3(3) . . . . ?
C9 C10 C14 F6 118.2(3) . . . . ?
N2 C10 C14 F4 58.3(3) . . . . ?
C9 C10 C14 F4 -122.2(3) . . . . ?
C25 N3 C15 C16 -1.4(4) . . . . ?
Cu1 N3 C15 C16 170.6(2) . . . . ?
C25 N3 C15 C27 178.9(2) . . . . ?
Cu1 N3 C15 C27 -9.1(4) . . . . ?
N3 C15 C16 C17 -2.7(4) . . . . ?
C27 C15 C16 C17 176.9(3) . . . . ?
C15 C16 C17 C18 4.1(5) . . . . ?
C16 C17 C18 C25 -1.4(5) . . . . ?
C16 C17 C18 C19 176.1(3) . . . . ?
C17 C18 C19 C20 -174.7(3) . . . . ?
C25 C18 C19 C20 2.8(4) . . . . ?
C18 C19 C20 C21 -1.5(5) . . . . ?
C19 C20 C21 C22 178.9(3) . . . . ?
C19 C20 C21 C26 -1.2(4) . . . . ?
C26 C21 C22 C23 -2.1(4) . . . . ?
C20 C21 C22 C23 177.8(3) . . . . ?
C21 C22 C23 C24 0.3(4) . . . . ?
C26 N4 C24 C23 0.1(4) . . . . ?
Cu1 N4 C24 C23 -171.9(2) . . . . ?
C26 N4 C24 C28 177.7(2) . . . . ?
Cu1 N4 C24 C28 5.7(4) . . . . ?
C22 C23 C24 N4 0.8(4) . . . . ?
C22 C23 C24 C28 -176.7(3) . . . . ?
C15 N3 C25 C18 4.3(4) . . . . ?
Cu1 N3 C25 C18 -169.6(2) . . . . ?
C15 N3 C25 C26 -175.0(2) . . . . ?
Cu1 N3 C25 C26 11.1(3) . . . . ?
C17 C18 C25 N3 -2.9(4) . . . . ?
C19 C18 C25 N3 179.4(3) . . . . ?
C17 C18 C25 C26 176.4(3) . . . . ?
C19 C18 C25 C26 -1.3(4) . . . . ?
C24 N4 C26 C21 -2.1(4) . . . . ?
Cu1 N4 C26 C21 171.5(2) . . . . ?
C24 N4 C26 C25 178.6(2) . . . . ?
Cu1 N4 C26 C25 -7.9(3) . . . . ?
C22 C21 C26 N4 3.1(4) . . . . ?
C20 C21 C26 N4 -176.8(3) . . . . ?
C22 C21 C26 C25 -177.6(3) . . . . ?
C20 C21 C26 C25 2.5(4) . . . . ?
N3 C25 C26 N4 -2.6(4) . . . . ?
C18 C25 C26 N4 178.1(2) . . . . ?
N3 C25 C26 C21 178.0(2) . . . . ?
C18 C25 C26 C21 -1.3(4) . . . . ?
N3 C15 C27 F10 178.9(2) . . . . ?
C16 C15 C27 F10 -0.8(4) . . . . ?
N3 C15 C27 F12 -61.2(3) . . . . ?
C16 C15 C27 F12 119.1(3) . . . . ?
N3 C15 C27 F11 58.5(3) . . . . ?
C16 C15 C27 F11 -121.1(3) . . . . ?
N4 C24 C28 F9 53.3(4) . . . . ?
C23 C24 C28 F9 -129.0(3) . . . . ?
N4 C24 C28 F7 172.4(3) . . . . ?
C23 C24 C28 F7 -9.9(4) . . . . ?
N4 C24 C28 F8 -66.4(4) . . . . ?
C23 C24 C28 F8 111.3(3) . . . . ?
